data_7221619
loop_
_publ_author_name
'Nomura, Kotohiro'
'Patamma, Srisuda'
'Matsuda, Hideshi'
'Katao, Shohei'
'Tsutsumi, Ken'
'Fukuda, Hiroya'

_publ_section_title
;
 Synthesis of Half-Titanocenes Containing 1,3-Imidazolidin-2-Iminato
 Ligands of type, Cp*TiCl2[1,3-R2(CH2N)2C=N]: Highly Active Catalyst
 Precursors in Ethylene (Co)polymerisation
;
_journal_name_full 'RSC Adv.'
_journal_paper_doi 10.1039/C5RA11402K
_journal_year 2015
_chemical_formula_moiety 'C37 H53 Cl2 N3 Ti, 2(C Cl2)'
_chemical_formula_sum 'C39 H53 Cl6 N3 Ti'
_chemical_formula_weight 824.49
_space_group_IT_number 2
_symmetry_cell_setting triclinic
_symmetry_Int_Tables_number 2
_symmetry_space_group_name_Hall '-P 1'
_symmetry_space_group_name_H-M 'P -1'
_atom_sites_solution_hydrogens geom
_atom_sites_solution_primary direct
_atom_sites_solution_secondary difmap
_audit_update_record
;
2015-05-26 deposited with the CCDC.
2015-07-22 downloaded from the CCDC.
;
_cell_angle_alpha 94.0438(7)
_cell_angle_beta 100.1681(7)
_cell_angle_gamma 115.2973(7)
_cell_formula_units_Z 2
_cell_length_a 11.1642(2)
_cell_length_b 11.2931(2)
_cell_length_c 19.4433(4)
_cell_measurement_reflns_used 32699
_cell_measurement_temperature 123
_cell_measurement_theta_max 27.48
_cell_measurement_theta_min 3.15
_cell_volume 2151.95(7)
_computing_cell_refinement 'RAPID AUTO'
_computing_data_collection 'RAPID AUTO (Rigaku, ????)'
_computing_data_reduction 'RAPID AUTO'
_computing_molecular_graphics 'CrystalStructure 4.0'
_computing_publication_material 'CrystalStructure 4.0 (Rigaku, 2010)'
_computing_structure_refinement 'SHELXL97 (Sheldrick, 2008)'
_computing_structure_solution 'Il Milione (Burla, et al., 2007)'
_diffrn_ambient_temperature 123
_diffrn_detector_area_resol_mean 10.000
_diffrn_measured_fraction_theta_full 0.998
_diffrn_measured_fraction_theta_max 0.998
_diffrn_measurement_device_type 'Rigaku R-AXIS RAPID'
_diffrn_measurement_method \w
_diffrn_radiation_type 'Mo K\a'
_diffrn_radiation_wavelength 0.71075
_diffrn_reflns_av_R_equivalents 0.0220
_diffrn_reflns_limit_h_max 14
_diffrn_reflns_limit_h_min -14
_diffrn_reflns_limit_k_max 14
_diffrn_reflns_limit_k_min -14
_diffrn_reflns_limit_l_max 25
_diffrn_reflns_limit_l_min -25
_diffrn_reflns_number 37405
_diffrn_reflns_theta_full 27.49
_diffrn_reflns_theta_max 27.48
_diffrn_standards_number 0
_exptl_absorpt_coefficient_mu 0.601
_exptl_absorpt_correction_T_max 0.942
_exptl_absorpt_correction_T_min 0.823
_exptl_absorpt_correction_type multi-scan
_exptl_absorpt_process_details 'ABSCOR (Rigaku, 1995)'
_exptl_crystal_colour yellow
_exptl_crystal_density_diffrn 1.272
_exptl_crystal_density_method 'not measured'
_exptl_crystal_description block
_exptl_crystal_F_000 864.00
_exptl_crystal_size_max 0.200
_exptl_crystal_size_mid 0.160
_exptl_crystal_size_min 0.100
_refine_diff_density_max 1.080
_refine_diff_density_min -0.490
_refine_ls_extinction_method none
_refine_ls_goodness_of_fit_ref 1.142
_refine_ls_hydrogen_treatment constr
_refine_ls_number_parameters 511
_refine_ls_number_reflns 9868
_refine_ls_number_restraints 0
_refine_ls_R_factor_gt 0.0453
_refine_ls_shift/su_max 0.001
_refine_ls_structure_factor_coef Fsqd
_refine_ls_weighting_details 'w = 1/[\s^2^(Fo^2^)+(0.0683P)^2^+0.9296P] where P=(Fo^2^+2Fc^2^)/3'
_refine_ls_weighting_scheme calc
_refine_ls_wR_factor_ref 0.1224
_reflns_number_gt 8961
_reflns_number_total 9868
_reflns_threshold_expression F^2^>2.0\s(F^2^)
_cod_data_source_file c5ra11402k2.cif
_cod_data_source_block CpsiPr2Ph2NTiCl2
_cod_original_cell_volume 2151.93(7)
_cod_database_code 7221619

loop_
_symmetry_equiv_pos_site_id
_symmetry_equiv_pos_as_xyz
1 +X,+Y,+Z
2 -X,-Y,-Z

loop_
_atom_site_label
_atom_site_type_symbol
_atom_site_fract_x
_atom_site_fract_y
_atom_site_fract_z
_atom_site_U_iso_or_equiv
_atom_site_adp_type
_atom_site_occupancy
_atom_site_symmetry_multiplicity
_atom_site_calc_flag
_atom_site_refinement_flags
_atom_site_disorder_assembly
_atom_site_disorder_group
Ti1 Ti 0.03096(3) 0.27300(2) 0.318854(14) 0.01686(8) Uani 1.0 2 d . . .
Cl1 Cl -0.12110(4) 0.11819(4) 0.22218(2) 0.02860(10) Uani 1.0 2 d . . .
Cl2 Cl 0.17613(4) 0.18046(4) 0.34967(2) 0.03017(11) Uani 1.0 2 d . . .
Cl3A Cl 0.0926(3) 0.8390(3) 0.16291(15) 0.0517(6) Uani 0.679(8) 2 d P A 1
Cl3B Cl 0.0688(9) 0.8371(6) 0.1454(5) 0.079(2) Uani 0.321(8) 2 d P A 2
Cl4A Cl -0.10028(18) 0.7557(2) 0.24650(8) 0.0682(7) Uani 0.679(8) 2 d P A 1
Cl4B Cl -0.1546(17) 0.7636(6) 0.2175(11) 0.239(7) Uani 0.321(8) 2 d P A 2
Cl5A Cl 0.4399(4) 0.9907(4) 0.11942(18) 0.0462(5) Uani 0.488(8) 2 d P B 1
Cl5B Cl 0.4633(5) 0.9671(5) 0.1091(3) 0.0859(13) Uani 0.512(8) 2 d P B 2
Cl6A Cl 0.5301(3) 0.8098(3) 0.0587(3) 0.0815(11) Uani 0.488(8) 2 d P B 1
Cl6B Cl 0.5847(5) 0.7895(3) 0.0986(3) 0.1072(18) Uani 0.512(8) 2 d P B 2
N1 N 0.12645(12) 0.41223(12) 0.27894(6) 0.0175(3) Uani 1.0 2 d . . .
N2 N 0.15236(13) 0.49858(12) 0.17223(6) 0.0197(3) Uani 1.0 2 d . . .
N3 N 0.29512(13) 0.62717(12) 0.27140(6) 0.0182(3) Uani 1.0 2 d . . .
C1 C -0.06241(16) 0.38964(15) 0.37590(8) 0.0216(3) Uani 1.0 2 d . . .
C2 C 0.04250(16) 0.38511(15) 0.42737(8) 0.0218(3) Uani 1.0 2 d . . .
C3 C -0.00075(16) 0.25089(16) 0.43854(8) 0.0235(3) Uani 1.0 2 d . . .
C4 C -0.12995(16) 0.17257(16) 0.39301(9) 0.0244(4) Uani 1.0 2 d . . .
C5 C -0.16915(16) 0.25850(16) 0.35487(9) 0.0232(3) Uani 1.0 2 d . . .
C6 C -0.06261(19) 0.51295(17) 0.35123(10) 0.0291(4) Uani 1.0 2 d . . .
C7 C 0.17160(18) 0.50205(17) 0.46697(9) 0.0290(4) Uani 1.0 2 d . . .
C8 C 0.07447(19) 0.20256(19) 0.49239(10) 0.0314(4) Uani 1.0 2 d . . .
C9 C -0.2136(2) 0.02520(18) 0.38562(11) 0.0351(4) Uani 1.0 2 d . . .
C10 C -0.30626(17) 0.21667(19) 0.30711(10) 0.0323(4) Uani 1.0 2 d . . .
C11 C 0.18714(14) 0.50638(14) 0.24400(7) 0.0159(3) Uani 1.0 2 d . . .
C12 C 0.24921(16) 0.61319(15) 0.14768(8) 0.0224(3) Uani 1.0 2 d . . .
C13 C 0.33093(17) 0.71089(15) 0.21648(8) 0.0242(4) Uani 1.0 2 d . . .
C14 C 0.06497(16) 0.37804(15) 0.12326(8) 0.0206(3) Uani 1.0 2 d . . .
C15 C -0.06810(16) 0.35554(16) 0.09348(8) 0.0231(3) Uani 1.0 2 d . . .
C16 C -0.14960(18) 0.24160(17) 0.04283(9) 0.0288(4) Uani 1.0 2 d . . .
C17 C -0.1005(2) 0.15385(18) 0.02343(10) 0.0342(4) Uani 1.0 2 d . . .
C18 C 0.0314(2) 0.17839(18) 0.05324(10) 0.0332(4) Uani 1.0 2 d . . .
C19 C 0.11800(17) 0.29174(16) 0.10344(8) 0.0253(4) Uani 1.0 2 d . . .
C20 C -0.12471(17) 0.44965(17) 0.11435(8) 0.0248(4) Uani 1.0 2 d . . .
C21 C -0.2516(3) 0.3776(3) 0.14279(13) 0.0446(5) Uani 1.0 2 d . . .
C22 C -0.1558(3) 0.5159(3) 0.05261(11) 0.0433(5) Uani 1.0 2 d . . .
C23 C 0.26395(18) 0.31777(18) 0.13307(9) 0.0284(4) Uani 1.0 2 d . . .
C24 C 0.2709(3) 0.2056(2) 0.17061(11) 0.0390(5) Uani 1.0 2 d . . .
C25 C 0.3447(2) 0.3407(3) 0.07513(11) 0.0410(5) Uani 1.0 2 d . . .
C26 C 0.37152(14) 0.67071(14) 0.34342(8) 0.0183(3) Uani 1.0 2 d . . .
C27 C 0.36586(15) 0.77414(14) 0.38508(8) 0.0203(3) Uani 1.0 2 d . . .
C28 C 0.44638(17) 0.81776(16) 0.45429(8) 0.0261(4) Uani 1.0 2 d . . .
C29 C 0.52816(18) 0.76080(17) 0.48104(9) 0.0293(4) Uani 1.0 2 d . . .
C30 C 0.53190(17) 0.65831(17) 0.43914(9) 0.0275(4) Uani 1.0 2 d . . .
C31 C 0.45557(15) 0.61179(15) 0.36974(8) 0.0214(3) Uani 1.0 2 d . . .
C32 C 0.27922(16) 0.84204(15) 0.35777(8) 0.0215(3) Uani 1.0 2 d . . .
C33 C 0.20358(19) 0.86568(17) 0.41183(10) 0.0301(4) Uani 1.0 2 d . . .
C34 C 0.36889(18) 0.97575(15) 0.33756(9) 0.0266(4) Uani 1.0 2 d . . .
C35 C 0.46799(16) 0.50545(17) 0.32328(9) 0.0254(4) Uani 1.0 2 d . . .
C36 C 0.5164(2) 0.4187(2) 0.36537(11) 0.0389(5) Uani 1.0 2 d . . .
C37 C 0.5642(3) 0.5687(3) 0.27496(12) 0.0440(5) Uani 1.0 2 d . . .
C38A C -0.0098(7) 0.8831(6) 0.2040(3) 0.0422(12) Uani 0.679(8) 2 d P A 1
C38B C -0.014(3) 0.902(3) 0.1956(16) 0.138(12) Uani 0.321(8) 2 d P A 2
C39A C 0.5757(9) 0.9634(10) 0.1035(7) 0.072(4) Uani 0.488(8) 2 d P B 1
C39B C 0.5946(11) 0.9439(15) 0.0813(5) 0.099(5) Uani 0.512(8) 2 d P B 2
H1 H 0.0282 0.5713 0.3449 0.0349 Uiso 1.0 2 calc R . .
H2 H -0.0869 0.5595 0.3866 0.0349 Uiso 1.0 2 calc R . .
H3 H -0.1292 0.4883 0.3061 0.0349 Uiso 1.0 2 calc R . .
H4 H 0.1574 0.5353 0.5112 0.0347 Uiso 1.0 2 calc R . .
H5 H 0.1974 0.5724 0.4378 0.0347 Uiso 1.0 2 calc R . .
H6 H 0.2444 0.4748 0.4777 0.0347 Uiso 1.0 2 calc R . .
H7 H 0.0544 0.1110 0.4748 0.0376 Uiso 1.0 2 calc R . .
H8 H 0.0455 0.2056 0.5370 0.0376 Uiso 1.0 2 calc R . .
H9 H 0.1726 0.2595 0.5005 0.0376 Uiso 1.0 2 calc R . .
H10 H -0.2925 0.0068 0.4063 0.0421 Uiso 1.0 2 calc R . .
H11 H -0.1581 -0.0133 0.4104 0.0421 Uiso 1.0 2 calc R . .
H12 H -0.2449 -0.0141 0.3353 0.0421 Uiso 1.0 2 calc R . .
H13 H -0.3745 0.1981 0.3356 0.0387 Uiso 1.0 2 calc R . .
H14 H -0.3300 0.1365 0.2738 0.0387 Uiso 1.0 2 calc R . .
H15 H -0.3039 0.2881 0.2807 0.0387 Uiso 1.0 2 calc R . .
H16 H 0.2015 0.6507 0.1149 0.0268 Uiso 1.0 2 calc R . .
H17 H 0.3086 0.5889 0.1236 0.0268 Uiso 1.0 2 calc R . .
H18 H 0.4299 0.7499 0.2187 0.0290 Uiso 1.0 2 calc R . .
H19 H 0.3037 0.7833 0.2213 0.0290 Uiso 1.0 2 calc R . .
H20 H -0.2401 0.2243 0.0215 0.0346 Uiso 1.0 2 calc R . .
H21 H -0.1577 0.0763 -0.0106 0.0411 Uiso 1.0 2 calc R . .
H22 H 0.0639 0.1173 0.0394 0.0398 Uiso 1.0 2 calc R . .
H23 H -0.0540 0.5208 0.1532 0.0298 Uiso 1.0 2 calc R . .
H24 H -0.2786 0.4423 0.1624 0.0536 Uiso 1.0 2 calc R . .
H25 H -0.2319 0.3300 0.1800 0.0536 Uiso 1.0 2 calc R . .
H26 H -0.3258 0.3141 0.1042 0.0536 Uiso 1.0 2 calc R . .
H27 H -0.1895 0.5780 0.0682 0.0519 Uiso 1.0 2 calc R . .
H28 H -0.2252 0.4481 0.0139 0.0519 Uiso 1.0 2 calc R . .
H29 H -0.0727 0.5644 0.0361 0.0519 Uiso 1.0 2 calc R . .
H30 H 0.3080 0.4008 0.1689 0.0340 Uiso 1.0 2 calc R . .
H31 H 0.2293 0.1229 0.1365 0.0467 Uiso 1.0 2 calc R . .
H32 H 0.2215 0.1941 0.2086 0.0467 Uiso 1.0 2 calc R . .
H33 H 0.3662 0.2278 0.1909 0.0467 Uiso 1.0 2 calc R . .
H34 H 0.4394 0.3618 0.0962 0.0491 Uiso 1.0 2 calc R . .
H35 H 0.3420 0.4148 0.0527 0.0491 Uiso 1.0 2 calc R . .
H36 H 0.3044 0.2602 0.0395 0.0491 Uiso 1.0 2 calc R . .
H37 H 0.4446 0.8880 0.4833 0.0313 Uiso 1.0 2 calc R . .
H38 H 0.5819 0.7917 0.5281 0.0351 Uiso 1.0 2 calc R . .
H39 H 0.5878 0.6191 0.4583 0.0329 Uiso 1.0 2 calc R . .
H40 H 0.2102 0.7840 0.3142 0.0258 Uiso 1.0 2 calc R . .
H41 H 0.1540 0.7825 0.4288 0.0361 Uiso 1.0 2 calc R . .
H42 H 0.1391 0.8968 0.3893 0.0361 Uiso 1.0 2 calc R . .
H43 H 0.2693 0.9328 0.4519 0.0361 Uiso 1.0 2 calc R . .
H44 H 0.3115 1.0156 0.3166 0.0319 Uiso 1.0 2 calc R . .
H45 H 0.4177 0.9613 0.3032 0.0319 Uiso 1.0 2 calc R . .
H46 H 0.4346 1.0355 0.3800 0.0319 Uiso 1.0 2 calc R . .
H47 H 0.3759 0.4465 0.2925 0.0305 Uiso 1.0 2 calc R . .
H48 H 0.4636 0.3890 0.4014 0.0466 Uiso 1.0 2 calc R . .
H49 H 0.6131 0.4701 0.3885 0.0466 Uiso 1.0 2 calc R . .
H50 H 0.5037 0.3412 0.3332 0.0466 Uiso 1.0 2 calc R . .
H51 H 0.6544 0.6300 0.3039 0.0528 Uiso 1.0 2 calc R . .
H52 H 0.5285 0.6175 0.2447 0.0528 Uiso 1.0 2 calc R . .
H53 H 0.5712 0.4991 0.2453 0.0528 Uiso 1.0 2 calc R . .

loop_
_atom_site_aniso_label
_atom_site_aniso_U_11
_atom_site_aniso_U_22
_atom_site_aniso_U_33
_atom_site_aniso_U_12
_atom_site_aniso_U_13
_atom_site_aniso_U_23
Ti1 0.01683(14) 0.01415(13) 0.02143(14) 0.00734(10) 0.00713(10) 0.00450(10)
Cl1 0.0257(2) 0.02181(19) 0.0315(2) 0.00655(15) 0.00333(15) -0.00180(15)
Cl2 0.0359(3) 0.0365(3) 0.0336(2) 0.02747(19) 0.01324(17) 0.01263(17)
Cl3A 0.0612(7) 0.0432(7) 0.0618(12) 0.0335(6) 0.0171(7) 0.0008(7)
Cl3B 0.121(5) 0.0350(15) 0.080(4) 0.014(3) 0.074(4) 0.0049(18)
Cl4A 0.0698(9) 0.0512(8) 0.0741(12) 0.0080(6) 0.0422(8) 0.0138(5)
Cl4B 0.248(10) 0.052(2) 0.472(15) 0.033(5) 0.307(11) 0.035(6)
Cl5A 0.0389(8) 0.0502(10) 0.0484(9) 0.0194(7) 0.0101(6) 0.0042(7)
Cl5B 0.071(3) 0.077(2) 0.0605(16) -0.0039(13) -0.0104(13) 0.0238(14)
Cl6A 0.0616(11) 0.0802(13) 0.097(3) 0.0293(10) 0.0252(13) -0.0199(11)
Cl6B 0.091(3) 0.0969(15) 0.097(3) -0.0046(13) 0.067(2) -0.0076(14)
N1 0.0176(6) 0.0171(6) 0.0184(6) 0.0076(5) 0.0058(5) 0.0023(5)
N2 0.0224(6) 0.0172(6) 0.0162(6) 0.0057(5) 0.0050(5) 0.0022(5)
N3 0.0207(6) 0.0150(6) 0.0155(6) 0.0046(5) 0.0044(5) 0.0035(5)
C1 0.0236(8) 0.0199(7) 0.0266(8) 0.0111(6) 0.0139(6) 0.0067(6)
C2 0.0241(8) 0.0217(8) 0.0226(8) 0.0097(6) 0.0129(6) 0.0053(6)
C3 0.0252(8) 0.0248(8) 0.0255(8) 0.0122(7) 0.0134(6) 0.0100(6)
C4 0.0233(8) 0.0219(8) 0.0323(9) 0.0099(7) 0.0149(7) 0.0111(7)
C5 0.0201(7) 0.0234(8) 0.0302(8) 0.0103(7) 0.0126(6) 0.0082(6)
C6 0.0367(9) 0.0229(8) 0.0386(10) 0.0187(8) 0.0184(8) 0.0107(7)
C7 0.0303(9) 0.0271(9) 0.0228(8) 0.0057(7) 0.0097(7) 0.0021(7)
C8 0.0331(9) 0.0372(10) 0.0308(9) 0.0187(8) 0.0124(7) 0.0160(8)
C9 0.0344(10) 0.0220(9) 0.0459(11) 0.0061(8) 0.0161(8) 0.0134(8)
C10 0.0206(8) 0.0357(10) 0.0430(10) 0.0131(7) 0.0104(7) 0.0110(8)
C11 0.0167(7) 0.0161(7) 0.0174(7) 0.0094(6) 0.0048(5) 0.0016(5)
C12 0.0276(8) 0.0196(7) 0.0185(7) 0.0079(6) 0.0080(6) 0.0054(6)
C13 0.0308(8) 0.0184(7) 0.0179(7) 0.0049(7) 0.0078(6) 0.0056(6)
C14 0.0245(8) 0.0186(7) 0.0158(7) 0.0071(6) 0.0048(6) 0.0010(6)
C15 0.0253(8) 0.0232(8) 0.0176(7) 0.0078(7) 0.0056(6) 0.0019(6)
C16 0.0268(8) 0.0283(9) 0.0236(8) 0.0070(7) 0.0028(6) -0.0016(7)
C17 0.0371(10) 0.0260(9) 0.0281(9) 0.0068(8) 0.0036(7) -0.0080(7)
C18 0.0408(10) 0.0264(9) 0.0318(9) 0.0159(8) 0.0083(8) -0.0051(7)
C19 0.0294(8) 0.0234(8) 0.0223(8) 0.0109(7) 0.0075(6) 0.0013(6)
C20 0.0254(8) 0.0276(8) 0.0204(7) 0.0121(7) 0.0028(6) 0.0015(6)
C21 0.0443(12) 0.0458(12) 0.0570(13) 0.0246(10) 0.0290(10) 0.0152(10)
C22 0.0687(15) 0.0443(12) 0.0297(10) 0.0358(11) 0.0124(9) 0.0118(9)
C23 0.0326(9) 0.0298(9) 0.0267(8) 0.0181(8) 0.0069(7) 0.0016(7)
C24 0.0514(12) 0.0376(11) 0.0386(10) 0.0289(10) 0.0118(9) 0.0084(8)
C25 0.0389(11) 0.0598(14) 0.0347(10) 0.0294(10) 0.0139(8) 0.0096(9)
C26 0.0169(7) 0.0164(7) 0.0174(7) 0.0035(6) 0.0045(5) 0.0030(6)
C27 0.0208(7) 0.0147(7) 0.0208(7) 0.0032(6) 0.0062(6) 0.0031(6)
C28 0.0301(8) 0.0167(7) 0.0221(8) 0.0034(7) 0.0034(6) -0.0004(6)
C29 0.0295(9) 0.0238(8) 0.0216(8) 0.0035(7) -0.0025(7) 0.0012(6)
C30 0.0227(8) 0.0273(8) 0.0272(8) 0.0083(7) 0.0003(6) 0.0056(7)
C31 0.0177(7) 0.0209(7) 0.0234(8) 0.0064(6) 0.0050(6) 0.0045(6)
C32 0.0244(8) 0.0147(7) 0.0233(7) 0.0063(6) 0.0074(6) 0.0018(6)
C33 0.0337(9) 0.0240(8) 0.0345(9) 0.0118(7) 0.0161(7) 0.0033(7)
C34 0.0325(9) 0.0160(7) 0.0308(9) 0.0086(7) 0.0116(7) 0.0044(6)
C35 0.0223(8) 0.0292(8) 0.0280(8) 0.0145(7) 0.0066(6) 0.0038(7)
C36 0.0405(11) 0.0424(11) 0.0414(11) 0.0294(10) 0.0011(8) 0.0032(9)
C37 0.0402(11) 0.0496(12) 0.0503(12) 0.0209(10) 0.0271(10) 0.0095(10)
C38A 0.057(3) 0.0203(17) 0.060(3) 0.0210(17) 0.031(2) 0.0057(17)
C38B 0.147(17) 0.086(12) 0.26(3) 0.070(11) 0.172(19) 0.101(14)
C39A 0.022(3) 0.057(4) 0.112(9) -0.005(3) 0.023(5) -0.015(5)
C39B 0.042(5) 0.142(11) 0.045(4) -0.023(5) 0.007(3) 0.037(6)

loop_
_atom_type_symbol
_atom_type_description
_atom_type_scat_dispersion_real
_atom_type_scat_dispersion_imag
_atom_type_scat_source
C C 0.0033 0.0016
;
International Tables for Crystallography
(1992, Vol. C, Tables 4.2.6.8 and 6.1.1.4)
;
H H 0.0000 0.0000
;
International Tables for Crystallography
(1992, Vol. C, Table 6.1.1.4)
;
Cl Cl 0.1484 0.1585
;
International Tables for Crystallography
(1992, Vol. C, Tables 4.2.6.8 and 6.1.1.4)
;
N N 0.0061 0.0033
;
International Tables for Crystallography
(1992, Vol. C, Tables 4.2.6.8 and 6.1.1.4)
;
Ti Ti 0.2776 0.4457
;
International Tables for Crystallography
(1992, Vol. C, Tables 4.2.6.8 and 6.1.1.4)
;

loop_
_geom_angle_atom_site_label_1
_geom_angle_atom_site_label_2
_geom_angle_atom_site_label_3
_geom_angle
_geom_angle_publ_flag
Cl1 Ti1 Cl2 100.257(19) yes
Cl1 Ti1 N1 102.89(4) yes
Cl1 Ti1 C1 113.45(4) yes
Cl1 Ti1 C2 142.41(5) yes
Cl1 Ti1 C3 121.67(4) yes
Cl1 Ti1 C4 89.79(4) yes
Cl1 Ti1 C5 84.75(4) yes
Cl2 Ti1 N1 104.11(6) yes
Cl2 Ti1 C1 137.77(5) yes
Cl2 Ti1 C2 102.76(5) yes
Cl2 Ti1 C3 83.31(6) yes
Cl2 Ti1 C4 99.70(5) yes
Cl2 Ti1 C5 133.87(5) yes
N1 Ti1 C1 92.77(7) yes
N1 Ti1 C2 99.81(6) yes
N1 Ti1 C3 132.99(5) yes
N1 Ti1 C4 150.37(7) yes
N1 Ti1 C5 119.54(7) yes
C1 Ti1 C2 35.47(6) yes
C1 Ti1 C3 57.86(7) yes
C1 Ti1 C4 57.61(6) yes
C1 Ti1 C5 34.88(5) yes
C2 Ti1 C3 34.77(6) yes
C2 Ti1 C4 57.37(5) yes
C2 Ti1 C5 57.93(6) yes
C3 Ti1 C4 33.66(5) yes
C3 Ti1 C5 56.73(7) yes
C4 Ti1 C5 34.18(7) yes
Ti1 N1 C11 174.25(9) yes
C11 N2 C12 111.87(10) yes
C11 N2 C14 124.74(13) yes
C12 N2 C14 120.02(12) yes
C11 N3 C13 111.61(11) yes
C11 N3 C26 126.49(13) yes
C13 N3 C26 121.85(11) yes
Ti1 C1 C2 72.52(12) yes
Ti1 C1 C5 75.30(12) yes
Ti1 C1 C6 120.39(13) yes
C2 C1 C5 107.77(16) yes
C2 C1 C6 125.79(12) yes
C5 C1 C6 126.36(16) yes
Ti1 C2 C1 72.00(10) yes
Ti1 C2 C3 76.16(10) yes
Ti1 C2 C7 121.08(13) yes
C1 C2 C3 107.97(12) yes
C1 C2 C7 126.12(16) yes
C3 C2 C7 125.78(16) yes
Ti1 C3 C2 69.06(10) yes
Ti1 C3 C4 73.93(10) yes
Ti1 C3 C8 125.31(15) yes
C2 C3 C4 108.12(16) yes
C2 C3 C8 125.89(13) yes
C4 C3 C8 125.90(16) yes
Ti1 C4 C3 72.41(10) yes
Ti1 C4 C5 71.07(11) yes
Ti1 C4 C9 122.55(15) yes
C3 C4 C5 107.91(14) yes
C3 C4 C9 126.87(18) yes
C5 C4 C9 125.22(15) yes
Ti1 C5 C1 69.82(11) yes
Ti1 C5 C4 74.75(12) yes
Ti1 C5 C10 126.18(13) yes
C1 C5 C4 108.20(14) yes
C1 C5 C10 126.91(18) yes
C4 C5 C10 124.59(14) yes
N1 C11 N2 124.68(11) yes
N1 C11 N3 126.91(12) yes
N2 C11 N3 108.40(12) yes
N2 C12 C13 102.85(12) yes
N3 C13 C12 103.00(11) yes
N2 C14 C15 118.32(18) yes
N2 C14 C19 119.22(15) yes
C15 C14 C19 122.32(13) yes
C14 C15 C16 117.74(19) yes
C14 C15 C20 122.26(13) yes
C16 C15 C20 120.00(16) yes
C15 C16 C17 121.00(18) yes
C16 C17 C18 120.28(16) yes
C17 C18 C19 121.1(3) yes
C14 C19 C18 117.51(18) yes
C14 C19 C23 122.91(13) yes
C18 C19 C23 119.6(2) yes
C15 C20 C21 110.84(17) yes
C15 C20 C22 111.51(17) yes
C21 C20 C22 110.46(19) yes
C19 C23 C24 111.86(15) yes
C19 C23 C25 111.35(15) yes
C24 C23 C25 110.4(2) yes
N3 C26 C27 119.55(16) yes
N3 C26 C31 118.75(15) yes
C27 C26 C31 121.63(14) yes
C26 C27 C28 117.90(17) yes
C26 C27 C32 122.96(13) yes
C28 C27 C32 119.12(16) yes
C27 C28 C29 121.27(18) yes
C28 C29 C30 119.96(15) yes
C29 C30 C31 121.4(2) yes
C26 C31 C30 117.78(17) yes
C26 C31 C35 121.61(14) yes
C30 C31 C35 120.56(18) yes
C27 C32 C33 112.77(15) yes
C27 C32 C34 109.95(14) yes
C33 C32 C34 109.12(15) yes
C31 C35 C36 113.38(16) yes
C31 C35 C37 110.34(16) yes
C36 C35 C37 109.4(2) yes
Cl3A C38A Cl4A 109.1(5) yes
Cl3B C38B Cl4B 108.5(14) yes
Cl5A C39A Cl6A 114.6(5) yes
Cl5B C39B Cl6B 109.5(7) yes
C1 C6 H1 109.473 no
C1 C6 H2 109.466 no
C1 C6 H3 109.471 no
H1 C6 H2 109.466 no
H1 C6 H3 109.481 no
H2 C6 H3 109.469 no
C2 C7 H4 109.473 no
C2 C7 H5 109.463 no
C2 C7 H6 109.466 no
H4 C7 H5 109.474 no
H4 C7 H6 109.477 no
H5 C7 H6 109.473 no
C3 C8 H7 109.469 no
C3 C8 H8 109.478 no
C3 C8 H9 109.471 no
H7 C8 H8 109.472 no
H7 C8 H9 109.465 no
H8 C8 H9 109.472 no
C4 C9 H10 109.469 no
C4 C9 H11 109.472 no
C4 C9 H12 109.471 no
H10 C9 H11 109.466 no
H10 C9 H12 109.472 no
H11 C9 H12 109.477 no
C5 C10 H13 109.473 no
C5 C10 H14 109.468 no
C5 C10 H15 109.477 no
H13 C10 H14 109.468 no
H13 C10 H15 109.476 no
H14 C10 H15 109.466 no
N2 C12 H16 111.195 no
N2 C12 H17 111.200 no
C13 C12 H16 111.194 no
C13 C12 H17 111.202 no
H16 C12 H17 109.115 no
N3 C13 H18 111.171 no
N3 C13 H19 111.159 no
C12 C13 H18 111.162 no
C12 C13 H19 111.166 no
H18 C13 H19 109.103 no
C15 C16 H20 119.499 no
C17 C16 H20 119.504 no
C16 C17 H21 119.862 no
C18 C17 H21 119.858 no
C17 C18 H22 119.431 no
C19 C18 H22 119.433 no
C15 C20 H23 107.969 no
C21 C20 H23 107.962 no
C22 C20 H23 107.954 no
C20 C21 H24 109.471 no
C20 C21 H25 109.466 no
C20 C21 H26 109.464 no
H24 C21 H25 109.477 no
H24 C21 H26 109.472 no
H25 C21 H26 109.477 no
C20 C22 H27 109.473 no
C20 C22 H28 109.472 no
C20 C22 H29 109.467 no
H27 C22 H28 109.473 no
H27 C22 H29 109.478 no
H28 C22 H29 109.464 no
C19 C23 H30 107.683 no
C24 C23 H30 107.692 no
C25 C23 H30 107.691 no
C23 C24 H31 109.478 no
C23 C24 H32 109.468 no
C23 C24 H33 109.474 no
H31 C24 H32 109.468 no
H31 C24 H33 109.477 no
H32 C24 H33 109.461 no
C23 C25 H34 109.472 no
C23 C25 H35 109.464 no
C23 C25 H36 109.471 no
H34 C25 H35 109.472 no
H34 C25 H36 109.473 no
H35 C25 H36 109.474 no
C27 C28 H37 119.362 no
C29 C28 H37 119.366 no
C28 C29 H38 120.021 no
C30 C29 H38 120.022 no
C29 C30 H39 119.283 no
C31 C30 H39 119.273 no
C27 C32 H40 108.298 no
C33 C32 H40 108.293 no
C34 C32 H40 108.299 no
C32 C33 H41 109.472 no
C32 C33 H42 109.471 no
C32 C33 H43 109.475 no
H41 C33 H42 109.470 no
H41 C33 H43 109.460 no
H42 C33 H43 109.479 no
C32 C34 H44 109.473 no
C32 C34 H45 109.467 no
C32 C34 H46 109.479 no
H44 C34 H45 109.472 no
H44 C34 H46 109.470 no
H45 C34 H46 109.468 no
C31 C35 H47 107.856 no
C36 C35 H47 107.846 no
C37 C35 H47 107.865 no
C35 C36 H48 109.477 no
C35 C36 H49 109.471 no
C35 C36 H50 109.472 no
H48 C36 H49 109.467 no
H48 C36 H50 109.467 no
H49 C36 H50 109.474 no
C35 C37 H51 109.481 no
C35 C37 H52 109.472 no
C35 C37 H53 109.475 no
H51 C37 H52 109.470 no
H51 C37 H53 109.465 no
H52 C37 H53 109.465 no

loop_
_geom_bond_atom_site_label_1
_geom_bond_atom_site_label_2
_geom_bond_distance
_geom_bond_publ_flag
Ti1 Cl1 2.3119(4) yes
Ti1 Cl2 2.2958(7) yes
Ti1 N1 1.8007(13) yes
Ti1 C1 2.330(2) yes
Ti1 C2 2.3365(17) yes
Ti1 C3 2.4291(17) yes
Ti1 C4 2.4487(18) yes
Ti1 C5 2.401(2) yes
Cl3A C38A 1.716(9) yes
Cl3B C38B 1.77(4) yes
Cl4A C38A 1.730(7) yes
Cl4B C38B 1.82(3) yes
Cl5A C39A 1.743(13) yes
Cl5B C39B 1.760(16) yes
Cl6A C39A 1.705(12) yes
Cl6B C39B 1.760(17) yes
N1 C11 1.3038(19) yes
N2 C11 1.3667(18) yes
N2 C12 1.4648(19) yes
N2 C14 1.4372(17) yes
N3 C11 1.3650(16) yes
N3 C13 1.471(2) yes
N3 C26 1.4328(18) yes
C1 C2 1.421(3) yes
C1 C5 1.4194(19) yes
C1 C6 1.505(3) yes
C2 C3 1.427(3) yes
C2 C7 1.5008(19) yes
C3 C4 1.412(2) yes
C3 C8 1.504(3) yes
C4 C5 1.426(3) yes
C4 C9 1.501(3) yes
C5 C10 1.499(3) yes
C12 C13 1.5296(19) yes
C14 C15 1.400(3) yes
C14 C19 1.403(3) yes
C15 C16 1.399(2) yes
C15 C20 1.516(3) yes
C16 C17 1.382(4) yes
C17 C18 1.382(3) yes
C18 C19 1.400(2) yes
C19 C23 1.519(3) yes
C20 C21 1.526(3) yes
C20 C22 1.524(3) yes
C23 C24 1.529(4) yes
C23 C25 1.533(3) yes
C26 C27 1.404(3) yes
C26 C31 1.413(3) yes
C27 C28 1.401(2) yes
C27 C32 1.522(3) yes
C28 C29 1.378(3) yes
C29 C30 1.388(3) yes
C30 C31 1.391(2) yes
C31 C35 1.520(3) yes
C32 C33 1.535(3) yes
C32 C34 1.539(3) yes
C35 C36 1.527(4) yes
C35 C37 1.530(3) yes
C6 H1 0.980 no
C6 H2 0.980 no
C6 H3 0.980 no
C7 H4 0.980 no
C7 H5 0.980 no
C7 H6 0.980 no
C8 H7 0.980 no
C8 H8 0.980 no
C8 H9 0.980 no
C9 H10 0.980 no
C9 H11 0.980 no
C9 H12 0.980 no
C10 H13 0.980 no
C10 H14 0.980 no
C10 H15 0.980 no
C12 H16 0.990 no
C12 H17 0.990 no
C13 H18 0.990 no
C13 H19 0.990 no
C16 H20 0.950 no
C17 H21 0.950 no
C18 H22 0.950 no
C20 H23 1.000 no
C21 H24 0.980 no
C21 H25 0.980 no
C21 H26 0.980 no
C22 H27 0.980 no
C22 H28 0.980 no
C22 H29 0.980 no
C23 H30 1.000 no
C24 H31 0.980 no
C24 H32 0.980 no
C24 H33 0.980 no
C25 H34 0.980 no
C25 H35 0.980 no
C25 H36 0.980 no
C28 H37 0.950 no
C29 H38 0.950 no
C30 H39 0.950 no
C32 H40 1.000 no
C33 H41 0.980 no
C33 H42 0.980 no
C33 H43 0.980 no
C34 H44 0.980 no
C34 H45 0.980 no
C34 H46 0.980 no
C35 H47 1.000 no
C36 H48 0.980 no
C36 H49 0.980 no
C36 H50 0.980 no
C37 H51 0.980 no
C37 H52 0.980 no
C37 H53 0.980 no

loop_
_geom_contact_atom_site_label_1
_geom_contact_atom_site_label_2
_geom_contact_distance
_geom_contact_publ_flag
_geom_contact_site_symmetry_2
Cl1 C10 3.339(3) no .
Cl2 C8 3.210(3) no .
Cl2 C36 3.536(2) no .
N1 C6 3.255(3) no .
N1 C12 3.597(2) no .
N1 C14 2.9424(19) no .
N1 C19 3.553(2) no .
N1 C26 3.0042(15) no .
N1 C31 3.4305(17) no .
N1 C35 3.416(3) no .
N2 C20 2.892(3) no .
N2 C23 2.931(3) no .
N3 C14 3.5888(17) no .
N3 C32 2.939(3) no .
N3 C35 2.900(3) no .
N3 C37 3.331(4) no .
C6 C7 3.186(3) no .
C6 C10 3.213(3) no .
C7 C8 3.186(3) no .
C7 C27 3.591(3) no .
C8 C9 3.196(3) no .
C9 C10 3.146(4) no .
C11 C15 3.4337(18) no .
C11 C19 3.265(3) no .
C11 C23 3.390(3) no .
C11 C27 3.5200(18) no .
C11 C31 3.2138(19) no .
C11 C35 3.245(3) no .
C12 C15 3.4009(19) no .
C12 C19 3.261(3) no .
C12 C23 3.404(3) no .
C13 C27 3.223(3) no .
C13 C31 3.522(3) no .
C13 C32 3.285(3) no .
C13 C34 3.499(3) no .
C14 C17 2.763(2) no .
C14 C22 3.574(4) no .
C14 C25 3.593(4) no .
C15 C18 2.799(4) no .
C16 C19 2.802(3) no .
C16 C21 3.047(4) no .
C16 C22 3.122(4) no .
C18 C24 3.081(3) no .
C18 C25 3.108(3) no .
C26 C29 2.774(2) no .
C26 C34 3.467(3) no .
C26 C37 3.262(4) no .
C27 C30 2.798(3) no .
C28 C31 2.801(3) no .
C28 C33 2.975(4) no .
C28 C34 3.206(3) no .
C30 C36 2.894(4) no .
C30 C37 3.407(4) no .
Cl1 C38A 3.400(8) no 1_545
Cl1 C38B 3.19(4) no 1_545
Cl1 C39A 3.384(9) no 1_445
Cl1 C39B 3.505(9) no 1_445
Cl3A C13 3.576(5) no .
Cl3B C17 3.368(10) no 2_565
Cl3B C22 3.523(7) no .
Cl4A C37 3.596(3) no 1_455
Cl4B Cl6B 3.514(19) no 1_455
Cl4B C37 3.409(18) no 1_455
Cl6B Cl4B 3.514(19) no 1_655
C13 Cl3A 3.576(5) no .
C16 C39B 3.595(12) no 1_445
C17 Cl3B 3.368(10) no 2_565
C22 Cl3B 3.523(7) no .
C37 Cl4A 3.596(3) no 1_655
C37 Cl4B 3.409(18) no 1_655
C38A Cl1 3.400(8) no 1_565
C38B Cl1 3.19(4) no 1_565
C39A Cl1 3.384(9) no 1_665
C39B Cl1 3.505(9) no 1_665
C39B C16 3.595(12) no 1_665
Ti1 H1 3.3855 no .
Ti1 H3 3.5804 no .
Ti1 H5 3.4989 no .
Ti1 H6 3.4899 no .
Ti1 H12 3.4726 no .
Ti1 H14 3.5553 no .
Ti1 H32 3.5889 no .
Cl1 H12 2.9588 no .
Cl1 H14 2.7754 no .
Cl1 H25 3.2198 no .
Cl2 H7 2.9844 no .
Cl2 H9 3.0173 no .
Cl2 H32 2.8796 no .
Cl2 H47 3.2949 no .
Cl2 H48 2.9875 no .
Cl2 H50 3.4044 no .
N1 H1 2.8169 no .
N1 H3 3.4248 no .
N1 H5 3.2502 no .
N1 H23 3.5125 no .
N1 H30 3.2276 no .
N1 H32 3.3673 no .
N1 H47 2.6035 no .
N2 H18 3.0993 no .
N2 H19 2.9080 no .
N2 H23 2.3903 no .
N2 H30 2.4318 no .
N2 H47 3.3806 no .
N3 H1 3.3691 no .
N3 H16 3.1067 no .
N3 H17 2.9152 no .
N3 H30 3.1973 no .
N3 H40 2.4966 no .
N3 H45 3.3839 no .
N3 H47 2.5888 no .
N3 H52 2.7899 no .
C1 H4 3.0513 no .
C1 H5 2.7240 no .
C1 H6 3.3310 no .
C1 H13 3.1288 no .
C1 H14 3.2932 no .
C1 H15 2.7032 no .
C2 H1 2.7727 no .
C2 H2 2.9731 no .
C2 H3 3.3615 no .
C2 H7 3.3402 no .
C2 H8 3.0483 no .
C2 H9 2.7309 no .
C3 H4 3.0106 no .
C3 H5 3.3508 no .
C3 H6 2.7462 no .
C3 H10 3.1562 no .
C3 H11 2.6904 no .
C3 H12 3.2651 no .
C4 H7 2.7327 no .
C4 H8 3.0169 no .
C4 H9 3.3352 no .
C4 H13 2.9029 no .
C4 H14 2.7902 no .
C4 H15 3.3634 no .
C5 H1 3.3112 no .
C5 H2 3.1009 no .
C5 H3 2.7100 no .
C5 H10 2.9185 no .
C5 H11 3.3688 no .
C5 H12 2.7988 no .
C5 H25 3.5682 no .
C6 H4 3.5262 no .
C6 H5 2.8564 no .
C6 H15 2.8187 no .
C6 H25 3.5210 no .
C6 H40 3.5042 no .
C6 H41 3.0268 no .
C7 H1 2.9659 no .
C7 H2 3.3673 no .
C7 H8 3.5116 no .
C7 H9 2.8638 no .
C7 H41 3.3810 no .
C8 H4 3.4389 no .
C8 H6 2.9091 no .
C8 H11 2.7938 no .
C9 H7 2.8893 no .
C9 H8 3.5056 no .
C9 H13 3.2614 no .
C9 H14 2.9623 no .
C10 H3 2.8565 no .
C10 H10 3.1956 no .
C10 H12 3.0262 no .
C10 H25 2.9492 no .
C11 H1 3.1111 no .
C11 H16 3.0787 no .
C11 H17 2.9215 no .
C11 H18 3.0726 no .
C11 H19 2.9301 no .
C11 H23 3.0216 no .
C11 H30 2.6831 no .
C11 H40 3.2156 no .
C11 H47 2.5281 no .
C11 H52 3.4629 no .
C12 H23 3.1117 no .
C12 H30 2.7829 no .
C12 H35 3.4032 no .
C12 H52 3.3257 no .
C13 H30 3.4463 no .
C13 H40 2.7827 no .
C13 H45 2.8610 no .
C13 H52 2.8141 no .
C14 H16 2.8243 no .
C14 H17 2.7434 no .
C14 H20 3.2575 no .
C14 H22 3.2583 no .
C14 H23 2.5828 no .
C14 H25 3.5115 no .
C14 H29 3.4656 no .
C14 H30 2.5961 no .
C14 H32 3.5616 no .
C14 H35 3.4791 no .
C15 H16 3.3360 no .
C15 H21 3.2749 no .
C15 H24 3.3426 no .
C15 H25 2.6379 no .
C15 H26 2.7600 no .
C15 H27 3.3525 no .
C15 H28 2.7204 no .
C15 H29 2.6953 no .
C16 H22 3.2498 no .
C16 H23 3.3231 no .
C16 H25 3.1975 no .
C16 H26 2.8345 no .
C16 H28 2.8576 no .
C16 H29 3.3872 no .
C18 H20 3.2502 no .
C18 H30 3.3208 no .
C18 H31 2.8207 no .
C18 H32 3.3159 no .
C18 H35 3.3551 no .
C18 H36 2.8508 no .
C19 H17 3.0599 no .
C19 H21 3.2766 no .
C19 H31 2.7400 no .
C19 H32 2.7022 no .
C19 H33 3.3630 no .
C19 H34 3.3598 no .
C19 H35 2.6935 no .
C19 H36 2.7361 no .
C20 H16 3.3665 no .
C20 H20 2.6695 no .
C21 H3 3.1555 no .
C21 H15 2.9961 no .
C21 H20 2.8808 no .
C21 H27 2.6806 no .
C21 H28 2.7102 no .
C21 H29 3.3507 no .
C22 H16 3.5412 no .
C22 H20 2.9947 no .
C22 H24 2.7276 no .
C22 H25 3.3494 no .
C22 H26 2.6648 no .
C23 H17 2.9099 no .
C23 H22 2.6629 no .
C23 H47 3.1193 no .
C23 H53 3.3837 no .
C24 H22 2.9034 no .
C24 H34 2.6885 no .
C24 H35 3.3580 no .
C24 H36 2.7171 no .
C24 H47 3.1273 no .
C24 H50 3.4805 no .
C24 H53 3.5279 no .
C25 H17 3.1044 no .
C25 H22 2.9834 no .
C25 H31 2.7166 no .
C25 H32 3.3589 no .
C25 H33 2.6875 no .
C25 H53 3.5906 no .
C26 H1 3.5104 no .
C26 H5 2.8432 no .
C26 H18 2.7330 no .
C26 H19 2.9051 no .
C26 H37 3.2635 no .
C26 H39 3.2622 no .
C26 H40 2.6290 no .
C26 H45 3.2717 no .
C26 H47 2.6758 no .
C26 H51 3.5812 no .
C26 H52 3.0075 no .
C27 H1 3.3763 no .
C27 H5 2.6701 no .
C27 H18 3.4507 no .
C27 H19 3.1559 no .
C27 H38 3.2772 no .
C27 H41 2.6853 no .
C27 H42 3.3750 no .
C27 H43 2.8070 no .
C27 H44 3.3497 no .
C27 H45 2.6630 no .
C27 H46 2.7283 no .
C28 H5 2.9133 no .
C28 H39 3.2473 no .
C28 H40 3.3124 no .
C28 H41 3.0571 no .
C28 H43 2.7874 no .
C28 H45 3.4849 no .
C28 H46 2.9765 no .
C29 H5 3.2877 no .
C29 H6 3.4098 no .
C30 H5 3.4287 no .
C30 H6 3.2476 no .
C30 H37 3.2492 no .
C30 H47 3.2567 no .
C30 H48 2.8061 no .
C30 H49 2.8240 no .
C30 H51 3.2265 no .
C31 H5 3.2547 no .
C31 H6 3.3838 no .
C31 H18 3.4454 no .
C31 H38 3.2766 no .
C31 H48 2.6660 no .
C31 H49 2.8366 no .
C31 H50 3.3701 no .
C31 H51 2.6943 no .
C31 H52 2.6942 no .
C31 H53 3.3481 no .
C32 H1 3.0965 no .
C32 H5 3.3651 no .
C32 H19 2.7784 no .
C32 H37 2.6551 no .
C33 H1 3.0831 no .
C33 H2 3.5112 no .
C33 H5 3.3592 no .
C33 H37 2.6994 no .
C33 H44 2.6896 no .
C33 H45 3.3532 no .
C33 H46 2.6861 no .
C34 H19 2.7820 no .
C34 H37 3.1619 no .
C34 H41 3.3518 no .
C34 H42 2.7337 no .
C34 H43 2.6422 no .
C35 H30 3.0652 no .
C35 H33 3.5407 no .
C35 H39 2.6727 no .
C36 H33 3.5837 no .
C36 H39 2.5282 no .
C36 H51 2.7214 no .
C36 H52 3.3414 no .
C36 H53 2.6409 no .
C37 H18 3.1613 no .
C37 H30 2.9590 no .
C37 H33 3.5981 no .
C37 H39 3.5142 no .
C37 H48 3.3395 no .
C37 H49 2.6174 no .
C37 H50 2.7455 no .
H1 H4 3.4262 no .
H1 H5 2.3670 no .
H1 H40 2.5913 no .
H1 H41 2.4694 no .
H1 H42 3.3280 no .
H2 H4 3.4315 no .
H2 H5 3.0905 no .
H2 H15 3.2424 no .
H2 H41 2.7182 no .
H2 H42 3.5482 no .
H3 H13 3.4235 no .
H3 H14 3.5705 no .
H3 H15 2.2123 no .
H3 H23 3.2329 no .
H3 H24 2.8737 no .
H3 H25 2.6756 no .
H4 H8 3.4904 no .
H4 H9 3.1850 no .
H4 H41 3.3260 no .
H5 H37 3.3748 no .
H5 H40 3.4847 no .
H5 H41 2.6279 no .
H6 H8 3.3354 no .
H6 H9 2.3156 no .
H6 H39 3.5723 no .
H6 H48 3.4985 no .
H7 H10 3.4950 no .
H7 H11 2.2407 no .
H7 H12 3.5686 no .
H8 H11 3.1140 no .
H10 H13 3.0104 no .
H10 H14 3.1027 no .
H12 H13 3.2870 no .
H12 H14 2.5478 no .
H14 H25 2.9203 no .
H15 H24 2.9613 no .
H15 H25 2.2498 no .
H15 H26 3.4388 no .
H16 H18 2.6931 no .
H16 H19 2.2570 no .
H16 H23 2.8579 no .
H16 H29 2.8724 no .
H17 H18 2.2571 no .
H17 H19 2.8243 no .
H17 H30 2.3546 no .
H17 H34 3.5046 no .
H17 H35 2.5171 no .
H17 H52 2.9739 no .
H18 H30 3.5700 no .
H18 H40 3.4529 no .
H18 H45 2.8660 no .
H18 H51 3.5523 no .
H18 H52 2.2408 no .
H19 H40 2.2419 no .
H19 H44 3.0641 no .
H19 H45 2.2006 no .
H20 H21 2.3226 no .
H20 H25 3.1970 no .
H20 H26 2.3827 no .
H20 H28 2.4774 no .
H20 H29 3.4418 no .
H21 H22 2.3215 no .
H22 H31 2.3722 no .
H22 H32 3.3034 no .
H22 H35 3.4170 no .
H22 H36 2.4715 no .
H23 H24 2.3210 no .
H23 H25 2.3932 no .
H23 H26 2.8596 no .
H23 H27 2.3533 no .
H23 H28 2.8600 no .
H23 H29 2.3551 no .
H24 H27 2.5362 no .
H24 H28 3.0502 no .
H25 H27 3.5896 no .
H25 H28 3.5811 no .
H26 H27 2.9123 no .
H26 H28 2.5005 no .
H26 H29 3.5712 no .
H30 H31 2.8612 no .
H30 H32 2.3591 no .
H30 H33 2.3508 no .
H30 H34 2.3539 no .
H30 H35 2.3624 no .
H30 H36 2.8638 no .
H30 H47 2.3371 no .
H30 H52 2.6978 no .
H30 H53 2.7407 no .
H31 H34 2.9880 no .
H31 H36 2.5542 no .
H32 H34 3.5771 no .
H32 H47 2.8129 no .
H32 H50 3.2898 no .
H33 H34 2.4922 no .
H33 H35 3.5757 no .
H33 H36 2.9875 no .
H33 H47 3.0048 no .
H33 H50 2.8251 no .
H33 H53 2.9058 no .
H34 H53 2.9813 no .
H37 H38 2.3193 no .
H37 H40 3.5817 no .
H37 H41 2.8932 no .
H37 H43 2.2197 no .
H37 H46 2.7158 no .
H38 H39 2.3276 no .
H39 H47 3.5020 no .
H39 H48 2.4227 no .
H39 H49 2.2290 no .
H39 H50 3.4977 no .
H39 H51 3.2149 no .
H40 H41 2.4170 no .
H40 H42 2.3232 no .
H40 H43 2.8677 no .
H40 H44 2.3580 no .
H40 H45 2.3865 no .
H40 H46 2.8735 no .
H41 H46 3.5572 no .
H42 H44 2.5544 no .
H42 H46 3.0338 no .
H43 H44 2.9035 no .
H43 H45 3.5473 no .
H43 H46 2.4526 no .
H47 H48 2.4225 no .
H47 H49 2.8547 no .
H47 H50 2.2936 no .
H47 H51 2.8633 no .
H47 H52 2.3449 no .
H47 H53 2.3721 no .
H48 H51 3.5685 no .
H48 H53 3.5691 no .
H49 H51 2.4801 no .
H49 H52 3.5429 no .
H49 H53 2.8058 no .
H50 H51 3.1149 no .
H50 H53 2.5308 no .
Cl2 H38 3.1531 no 2_666
Cl2 H42 3.2179 no 1_545
Cl2 H44 2.9564 no 1_545
Cl3A H16 3.0340 no .
Cl3A H19 2.7690 no .
Cl3A H21 3.2840 no 2_565
Cl3A H23 3.2244 no .
Cl3A H27 3.3540 no .
Cl3A H29 3.3957 no .
Cl3A H31 3.0333 no 1_565
Cl3A H40 3.2185 no .
Cl3A H44 3.3605 no .
Cl3B H16 3.1273 no .
Cl3B H19 3.0899 no .
Cl3B H21 3.0445 no 2_565
Cl3B H23 3.2601 no .
Cl3B H27 3.1266 no .
Cl3B H29 3.1999 no .
Cl3B H31 2.9839 no 1_565
Cl3B H40 3.5891 no .
Cl4A H1 3.4930 no .
Cl4A H3 3.2178 no .
Cl4A H23 3.3798 no .
Cl4A H24 3.3430 no .
Cl4A H40 3.3519 no .
Cl4A H42 3.2417 no .
Cl4A H51 2.9565 no 1_455
Cl4A H53 3.5673 no 1_455
Cl4B H24 3.2960 no .
Cl4B H27 3.3196 no .
Cl4B H51 2.9177 no 1_455
Cl4B H52 3.3626 no 1_455
Cl4B H53 3.4025 no 1_455
Cl5A H14 3.3598 no 1_665
Cl5A H18 3.4188 no .
Cl5A H19 3.2245 no .
Cl5A H20 3.2636 no 2_565
Cl5A H21 3.2191 no 2_565
Cl5A H26 3.5396 no 1_665
Cl5A H31 3.3279 no 1_565
Cl5A H33 3.3967 no 1_565
Cl5B H14 3.4639 no 1_665
Cl5B H16 3.5458 no .
Cl5B H18 3.3065 no .
Cl5B H19 3.3307 no .
Cl5B H20 3.1169 no 2_565
Cl5B H21 3.4176 no 2_565
Cl6A H17 3.1941 no .
Cl6A H18 3.5028 no .
Cl6A H20 3.1825 no 2_565
Cl6A H26 3.3591 no 2_565
Cl6A H28 3.3625 no 2_565
Cl6A H36 3.1568 no 2_665
Cl6B H17 3.0957 no .
Cl6B H18 3.0905 no .
Cl6B H36 3.2582 no 2_665
Cl6B H52 3.5485 no .
C1 H4 2.8261 no 2_566
C2 H2 3.5350 no 2_566
C2 H4 3.1171 no 2_566
C3 H41 3.2974 no 2_566
C4 H41 3.5407 no 2_566
C5 H4 3.3137 no 2_566
C6 H4 3.0465 no 2_566
C7 H2 3.1853 no 2_566
C7 H49 3.2587 no 2_666
C8 H2 3.3832 no 2_566
C8 H7 3.3627 no 2_556
C8 H11 3.2652 no 2_556
C8 H39 3.3395 no 2_666
C8 H41 3.2557 no 2_566
C8 H42 3.4996 no 2_566
C9 H43 3.3648 no 2_566
C10 H45 3.1795 no 1_445
C10 H46 3.3712 no 1_445
C10 H50 3.0937 no 1_455
C12 H28 3.1072 no 2_565
C14 H29 3.2182 no 2_565
C15 H29 3.1837 no 2_565
C16 H16 3.4236 no 2_565
C16 H29 3.2378 no 2_565
C17 H22 3.4282 no 2_555
C17 H29 3.3546 no 2_565
C18 H22 3.3112 no 2_555
C18 H29 3.3936 no 2_565
C19 H29 3.3307 no 2_565
C21 H34 3.3318 no 1_455
C22 H16 3.4837 no 2_565
C22 H17 3.4192 no 2_565
C22 H35 3.0390 no 2_565
C25 H27 3.4098 no 2_565
C25 H28 3.5988 no 2_565
C27 H10 3.5142 no 1_665
C28 H10 3.1386 no 1_665
C28 H37 3.0741 no 2_676
C28 H43 3.3053 no 2_676
C28 H46 3.2774 no 2_676
C29 H9 3.4043 no 2_666
C29 H10 3.2684 no 1_665
C29 H43 3.2280 no 2_676
C29 H46 3.2663 no 2_676
C29 H48 2.9497 no 2_666
C30 H9 2.9979 no 2_666
C30 H48 3.1786 no 2_666
C33 H8 2.9244 no 2_566
C33 H10 3.5194 no 2_566
C33 H38 3.5394 no 2_676
C34 H13 2.9014 no 1_665
C34 H14 3.5637 no 1_665
C34 H37 3.5744 no 2_676
C34 H38 3.3634 no 2_676
C36 H6 3.4274 no 2_666
C36 H13 3.2648 no 1_655
C36 H15 3.5026 no 1_655
C36 H38 3.2254 no 2_666
C38A H31 3.4271 no 1_565
C38A H32 3.3372 no 1_565
C38A H40 3.5655 no .
C38A H44 3.4751 no .
C38B H31 3.2603 no 1_565
C38B H32 3.1764 no 1_565
C38B H44 3.5968 no .
C39A H14 3.4627 no 1_665
C39A H18 3.4888 no .
C39A H20 3.4787 no 1_665
C39B H20 3.3276 no 1_665
C39B H21 3.4146 no 1_665
H1 Cl4A 3.4930 no .
H2 C2 3.5350 no 2_566
H2 C7 3.1853 no 2_566
H2 C8 3.3832 no 2_566
H2 H4 2.4169 no 2_566
H2 H6 3.3755 no 2_566
H2 H8 2.7589 no 2_566
H2 H9 3.4181 no 2_566
H2 H49 3.0656 no 1_455
H2 H51 3.4737 no 1_455
H3 Cl4A 3.2178 no .
H3 H49 3.4719 no 1_455
H3 H51 3.4161 no 1_455
H3 H53 3.4007 no 1_455
H4 C1 2.8261 no 2_566
H4 C2 3.1171 no 2_566
H4 C5 3.3137 no 2_566
H4 C6 3.0465 no 2_566
H4 H2 2.4169 no 2_566
H4 H4 3.1922 no 2_566
H4 H49 2.9595 no 2_666
H6 C36 3.4274 no 2_666
H6 H2 3.3755 no 2_566
H6 H39 2.6914 no 2_666
H6 H48 3.3196 no 2_666
H6 H49 2.6741 no 2_666
H7 C8 3.3627 no 2_556
H7 H7 2.6248 no 2_556
H7 H8 3.2357 no 2_556
H7 H11 2.8404 no 2_556
H7 H42 3.3843 no 1_545
H8 C33 2.9244 no 2_566
H8 H2 2.7589 no 2_566
H8 H7 3.2357 no 2_556
H8 H11 3.0876 no 2_556
H8 H41 2.4889 no 2_566
H8 H42 2.6231 no 2_566
H8 H43 3.2349 no 2_566
H9 C29 3.4043 no 2_666
H9 C30 2.9979 no 2_666
H9 H2 3.4181 no 2_566
H9 H11 3.3392 no 2_556
H9 H38 3.1633 no 2_666
H9 H39 2.3731 no 2_666
H9 H49 3.2723 no 2_666
H10 C27 3.5142 no 1_445
H10 C28 3.1386 no 1_445
H10 C29 3.2684 no 1_445
H10 C33 3.5194 no 2_566
H10 H37 3.3365 no 1_445
H10 H37 3.3991 no 2_566
H10 H38 3.5432 no 1_445
H10 H41 3.5168 no 2_566
H10 H43 2.7318 no 2_566
H10 H45 3.3006 no 1_445
H10 H46 3.1575 no 1_445
H11 C8 3.2652 no 2_556
H11 H7 2.8404 no 2_556
H11 H8 3.0876 no 2_556
H11 H9 3.3392 no 2_556
H11 H43 3.3656 no 2_566
H12 H45 3.5924 no 1_445
H13 C34 2.9014 no 1_445
H13 C36 3.2648 no 1_455
H13 H44 3.1521 no 1_445
H13 H45 2.6219 no 1_445
H13 H46 2.4878 no 1_445
H13 H49 3.2372 no 1_455
H13 H50 2.5161 no 1_455
H14 Cl5A 3.3598 no 1_445
H14 Cl5B 3.4639 no 1_445
H14 C34 3.5637 no 1_445
H14 C39A 3.4627 no 1_445
H14 H45 2.8519 no 1_445
H14 H46 3.4863 no 1_445
H15 C36 3.5026 no 1_455
H15 H33 3.5353 no 1_455
H15 H49 3.3451 no 1_455
H15 H50 2.7956 no 1_455
H15 H53 3.2908 no 1_455
H16 Cl3A 3.0340 no .
H16 Cl3B 3.1273 no .
H16 Cl5B 3.5458 no .
H16 C16 3.4236 no 2_565
H16 C22 3.4837 no 2_565
H16 H20 3.1014 no 2_565
H16 H28 2.7703 no 2_565
H16 H29 3.3315 no 2_565
H17 Cl6A 3.1941 no .
H17 Cl6B 3.0957 no .
H17 C22 3.4192 no 2_565
H17 H28 2.6113 no 2_565
H17 H29 3.4687 no 2_565
H18 Cl5A 3.4188 no .
H18 Cl5B 3.3065 no .
H18 Cl6A 3.5028 no .
H18 Cl6B 3.0905 no .
H18 C39A 3.4888 no .
H19 Cl3A 2.7690 no .
H19 Cl3B 3.0899 no .
H19 Cl5A 3.2245 no .
H19 Cl5B 3.3307 no .
H20 Cl5A 3.2636 no 2_565
H20 Cl5B 3.1169 no 2_565
H20 Cl6A 3.1825 no 2_565
H20 C39A 3.4787 no 1_445
H20 C39B 3.3276 no 1_445
H20 H16 3.1014 no 2_565
H21 Cl3A 3.2840 no 2_565
H21 Cl3B 3.0445 no 2_565
H21 Cl5A 3.2191 no 2_565
H21 Cl5B 3.4176 no 2_565
H21 C39B 3.4146 no 1_445
H21 H22 2.8603 no 2_555
H21 H31 2.9483 no 2_555
H21 H36 3.3908 no 2_555
H22 C17 3.4282 no 2_555
H22 C18 3.3112 no 2_555
H22 H21 2.8603 no 2_555
H22 H22 2.6127 no 2_555
H23 Cl3A 3.2244 no .
H23 Cl3B 3.2601 no .
H23 Cl4A 3.3798 no .
H24 Cl4A 3.3430 no .
H24 Cl4B 3.2960 no .
H24 H34 2.8906 no 1_455
H24 H53 2.7476 no 1_455
H26 Cl5A 3.5396 no 1_445
H26 Cl6A 3.3591 no 2_565
H26 H34 2.8732 no 1_455
H27 Cl3A 3.3540 no .
H27 Cl3B 3.1266 no .
H27 Cl4B 3.3196 no .
H27 C25 3.4098 no 2_565
H27 H35 2.6758 no 2_565
H27 H36 3.3104 no 2_565
H28 Cl6A 3.3625 no 2_565
H28 C12 3.1072 no 2_565
H28 C25 3.5988 no 2_565
H28 H16 2.7703 no 2_565
H28 H17 2.6113 no 2_565
H28 H35 2.6804 no 2_565
H29 Cl3A 3.3957 no .
H29 Cl3B 3.1999 no .
H29 C14 3.2182 no 2_565
H29 C15 3.1837 no 2_565
H29 C16 3.2378 no 2_565
H29 C17 3.3546 no 2_565
H29 C18 3.3936 no 2_565
H29 C19 3.3307 no 2_565
H29 H16 3.3315 no 2_565
H29 H17 3.4687 no 2_565
H29 H29 3.0406 no 2_565
H29 H35 3.3019 no 2_565
H31 Cl3A 3.0333 no 1_545
H31 Cl3B 2.9839 no 1_545
H31 Cl5A 3.3279 no 1_545
H31 C38A 3.4271 no 1_545
H31 C38B 3.2603 no 1_545
H31 H21 2.9483 no 2_555
H32 C38A 3.3372 no 1_545
H32 C38B 3.1764 no 1_545
H32 H44 3.3264 no 1_545
H33 Cl5A 3.3967 no 1_545
H33 H15 3.5353 no 1_655
H33 H44 3.4917 no 1_545
H34 C21 3.3318 no 1_655
H34 H24 2.8906 no 1_655
H34 H26 2.8732 no 1_655
H35 C22 3.0390 no 2_565
H35 H27 2.6758 no 2_565
H35 H28 2.6804 no 2_565
H35 H29 3.3019 no 2_565
H36 Cl6A 3.1568 no 2_665
H36 Cl6B 3.2582 no 2_665
H36 H21 3.3908 no 2_555
H36 H27 3.3104 no 2_565
H37 C28 3.0741 no 2_676
H37 C34 3.5744 no 2_676
H37 H10 3.3365 no 1_665
H37 H10 3.3991 no 2_566
H37 H37 2.2725 no 2_676
H37 H43 2.9291 no 2_676
H37 H46 2.6528 no 2_676
H38 Cl2 3.1531 no 2_666
H38 C33 3.5394 no 2_676
H38 C34 3.3634 no 2_676
H38 C36 3.2254 no 2_666
H38 H9 3.1633 no 2_666
H38 H10 3.5432 no 1_665
H38 H42 3.5676 no 2_676
H38 H43 2.7886 no 2_676
H38 H44 3.2954 no 2_676
H38 H46 2.6385 no 2_676
H38 H48 2.4604 no 2_666
H38 H49 3.5397 no 2_666
H38 H50 3.2685 no 2_666
H39 C8 3.3395 no 2_666
H39 H6 2.6914 no 2_666
H39 H9 2.3731 no 2_666
H39 H39 3.3079 no 2_666
H39 H48 2.8857 no 2_666
H40 Cl3A 3.2185 no .
H40 Cl3B 3.5891 no .
H40 Cl4A 3.3519 no .
H40 C38A 3.5655 no .
H41 C3 3.2974 no 2_566
H41 C4 3.5407 no 2_566
H41 C8 3.2557 no 2_566
H41 H8 2.4889 no 2_566
H41 H10 3.5168 no 2_566
H42 Cl2 3.2179 no 1_565
H42 Cl4A 3.2417 no .
H42 C8 3.4996 no 2_566
H42 H7 3.3843 no 1_565
H42 H8 2.6231 no 2_566
H42 H38 3.5676 no 2_676
H43 C9 3.3648 no 2_566
H43 C28 3.3053 no 2_676
H43 C29 3.2280 no 2_676
H43 H8 3.2349 no 2_566
H43 H10 2.7318 no 2_566
H43 H11 3.3656 no 2_566
H43 H37 2.9291 no 2_676
H43 H38 2.7886 no 2_676
H44 Cl2 2.9564 no 1_565
H44 Cl3A 3.3605 no .
H44 C38A 3.4751 no .
H44 C38B 3.5968 no .
H44 H13 3.1521 no 1_665
H44 H32 3.3264 no 1_565
H44 H33 3.4917 no 1_565
H44 H38 3.2954 no 2_676
H44 H50 3.3280 no 1_565
H45 C10 3.1795 no 1_665
H45 H10 3.3006 no 1_665
H45 H12 3.5924 no 1_665
H45 H13 2.6219 no 1_665
H45 H14 2.8519 no 1_665
H46 C10 3.3712 no 1_665
H46 C28 3.2774 no 2_676
H46 C29 3.2663 no 2_676
H46 H10 3.1575 no 1_665
H46 H13 2.4878 no 1_665
H46 H14 3.4863 no 1_665
H46 H37 2.6528 no 2_676
H46 H38 2.6385 no 2_676
H46 H50 3.4288 no 1_565
H48 C29 2.9497 no 2_666
H48 C30 3.1786 no 2_666
H48 H6 3.3196 no 2_666
H48 H38 2.4604 no 2_666
H48 H39 2.8857 no 2_666
H49 C7 3.2587 no 2_666
H49 H2 3.0656 no 1_655
H49 H3 3.4719 no 1_655
H49 H4 2.9595 no 2_666
H49 H6 2.6741 no 2_666
H49 H9 3.2723 no 2_666
H49 H13 3.2372 no 1_655
H49 H15 3.3451 no 1_655
H49 H38 3.5397 no 2_666
H50 C10 3.0937 no 1_655
H50 H13 2.5161 no 1_655
H50 H15 2.7956 no 1_655
H50 H38 3.2685 no 2_666
H50 H44 3.3280 no 1_545
H50 H46 3.4288 no 1_545
H51 Cl4A 2.9565 no 1_655
H51 Cl4B 2.9177 no 1_655
H51 H2 3.4737 no 1_655
H51 H3 3.4161 no 1_655
H52 Cl4B 3.3626 no 1_655
H52 Cl6B 3.5485 no .
H53 Cl4A 3.5673 no 1_655
H53 Cl4B 3.4025 no 1_655
H53 H3 3.4007 no 1_655
H53 H15 3.2908 no 1_655
H53 H24 2.7476 no 1_655

loop_
_geom_torsion_atom_site_label_1
_geom_torsion_atom_site_label_2
_geom_torsion_atom_site_label_3
_geom_torsion_atom_site_label_4
_geom_torsion
_geom_torsion_publ_flag
Cl1 Ti1 C1 C2 151.60(4) no
Cl1 Ti1 C1 C5 37.18(8) no
Cl1 Ti1 C1 C6 -86.65(8) no
Cl1 Ti1 C2 C1 -45.66(11) no
Cl1 Ti1 C2 C3 68.79(11) no
Cl1 Ti1 C2 C7 -167.52(7) no
Cl1 Ti1 C3 C2 -138.07(5) no
Cl1 Ti1 C3 C4 -20.89(11) no
Cl1 Ti1 C3 C8 102.05(9) no
Cl1 Ti1 C4 C3 162.33(8) no
Cl1 Ti1 C4 C5 -80.94(6) no
Cl1 Ti1 C4 C9 39.35(11) no
Cl1 Ti1 C5 C1 -146.17(7) no
Cl1 Ti1 C5 C4 97.40(6) no
Cl1 Ti1 C5 C10 -24.58(12) no
Cl2 Ti1 C1 C2 11.55(9) no
Cl2 Ti1 C1 C5 -102.87(6) no
Cl2 Ti1 C1 C6 133.30(7) no
Cl2 Ti1 C2 C1 -172.07(5) no
Cl2 Ti1 C2 C3 -57.61(7) no
Cl2 Ti1 C2 C7 66.07(12) no
Cl2 Ti1 C3 C2 123.98(7) no
Cl2 Ti1 C3 C4 -118.84(8) no
Cl2 Ti1 C3 C8 4.10(9) no
Cl2 Ti1 C4 C3 61.96(8) no
Cl2 Ti1 C4 C5 178.69(5) no
Cl2 Ti1 C4 C9 -61.02(11) no
Cl2 Ti1 C5 C1 114.64(7) no
Cl2 Ti1 C5 C4 -1.79(9) no
Cl2 Ti1 C5 C10 -123.77(11) no
N1 Ti1 C1 C2 -103.06(7) no
N1 Ti1 C1 C5 142.52(7) no
N1 Ti1 C1 C6 18.69(9) no
N1 Ti1 C2 C1 80.91(7) no
N1 Ti1 C2 C3 -164.63(8) no
N1 Ti1 C2 C7 -40.95(13) no
N1 Ti1 C3 C2 20.91(13) no
N1 Ti1 C3 C4 138.09(8) no
N1 Ti1 C3 C8 -98.97(13) no
N1 Ti1 C4 C3 -81.25(14) no
N1 Ti1 C4 C5 35.48(13) no
N1 Ti1 C4 C9 155.77(10) no
N1 Ti1 C5 C1 -44.31(9) no
N1 Ti1 C5 C4 -160.75(6) no
N1 Ti1 C5 C10 77.28(13) no
C1 Ti1 C2 C1 -0.00(7) no
C1 Ti1 C2 C3 114.46(11) no
C1 Ti1 C2 C7 -121.86(16) no
C2 Ti1 C1 C2 -0.00(7) no
C2 Ti1 C1 C5 -114.42(12) no
C2 Ti1 C1 C6 121.75(13) no
C1 Ti1 C3 C2 -38.59(7) no
C1 Ti1 C3 C4 78.59(9) no
C1 Ti1 C3 C8 -158.48(11) no
C3 Ti1 C1 C2 37.81(6) no
C3 Ti1 C1 C5 -76.61(7) no
C3 Ti1 C1 C6 159.56(11) no
C1 Ti1 C4 C3 -79.40(8) no
C1 Ti1 C4 C5 37.33(6) no
C1 Ti1 C4 C9 157.62(14) no
C4 Ti1 C1 C2 77.86(7) no
C4 Ti1 C1 C5 -36.56(6) no
C4 Ti1 C1 C6 -160.39(11) no
C1 Ti1 C5 C1 0.00(7) no
C1 Ti1 C5 C4 -116.44(12) no
C1 Ti1 C5 C10 121.59(18) no
C5 Ti1 C1 C2 114.42(13) no
C5 Ti1 C1 C5 0.00(8) no
C5 Ti1 C1 C6 -123.83(15) no
C2 Ti1 C3 C2 0.00(8) no
C2 Ti1 C3 C4 117.18(15) no
C2 Ti1 C3 C8 -119.88(14) no
C3 Ti1 C2 C1 -114.46(12) no
C3 Ti1 C2 C3 -0.00(8) no
C3 Ti1 C2 C7 123.68(18) no
C2 Ti1 C4 C3 -37.05(8) no
C2 Ti1 C4 C5 79.68(9) no
C2 Ti1 C4 C9 -160.02(15) no
C4 Ti1 C2 C1 -78.62(8) no
C4 Ti1 C2 C3 35.84(7) no
C4 Ti1 C2 C7 159.52(16) no
C2 Ti1 C5 C1 38.57(7) no
C2 Ti1 C5 C4 -77.86(8) no
C2 Ti1 C5 C10 160.16(16) no
C5 Ti1 C2 C1 -37.91(7) no
C5 Ti1 C2 C3 76.55(8) no
C5 Ti1 C2 C7 -159.77(15) no
C3 Ti1 C4 C3 -0.00(9) no
C3 Ti1 C4 C5 116.73(14) no
C3 Ti1 C4 C9 -123.0(2) no
C4 Ti1 C3 C2 -117.18(16) no
C4 Ti1 C3 C4 -0.00(9) no
C4 Ti1 C3 C8 122.94(17) no
C3 Ti1 C5 C1 80.13(8) no
C3 Ti1 C5 C4 -36.30(6) no
C3 Ti1 C5 C10 -158.28(15) no
C5 Ti1 C3 C2 -80.30(9) no
C5 Ti1 C3 C4 36.88(7) no
C5 Ti1 C3 C8 159.82(12) no
C4 Ti1 C5 C1 116.44(11) no
C4 Ti1 C5 C4 -0.00(6) no
C4 Ti1 C5 C10 -121.97(16) no
C5 Ti1 C4 C3 -116.73(13) no
C5 Ti1 C4 C5 -0.00(6) no
C5 Ti1 C4 C9 120.30(15) no
C11 N2 C12 C13 -13.3(2) no
C12 N2 C11 N1 -173.11(16) no
C12 N2 C11 N3 6.3(2) no
C11 N2 C14 C15 105.0(2) no
C11 N2 C14 C19 -79.2(2) no
C14 N2 C11 N1 -14.0(3) no
C14 N2 C11 N3 165.40(16) no
C12 N2 C14 C15 -97.48(19) no
C12 N2 C14 C19 78.4(2) no
C14 N2 C12 C13 -173.56(15) no
C11 N3 C13 C12 -12.1(2) no
C13 N3 C11 N1 -176.46(17) no
C13 N3 C11 N2 4.2(2) no
C11 N3 C26 C27 -113.44(19) no
C11 N3 C26 C31 69.3(3) no
C26 N3 C11 N1 5.9(3) no
C26 N3 C11 N2 -173.45(16) no
C13 N3 C26 C27 69.2(2) no
C13 N3 C26 C31 -108.12(18) no
C26 N3 C13 C12 165.69(15) no
Ti1 C1 C2 Ti1 0.0 no
Ti1 C1 C2 C3 -68.30(11) no
Ti1 C1 C2 C7 115.78(16) no
Ti1 C1 C5 Ti1 0.0 no
Ti1 C1 C5 C4 65.42(12) no
Ti1 C1 C5 C10 -120.70(17) no
C2 C1 C5 Ti1 -65.79(14) no
C2 C1 C5 C4 -0.4(2) no
C2 C1 C5 C10 173.52(16) no
C5 C1 C2 Ti1 67.65(14) no
C5 C1 C2 C3 -0.7(2) no
C5 C1 C2 C7 -176.57(16) no
C6 C1 C2 Ti1 -115.27(19) no
C6 C1 C2 C3 176.43(17) no
C6 C1 C2 C7 0.5(3) no
C6 C1 C5 Ti1 117.15(19) no
C6 C1 C5 C4 -177.43(17) no
C6 C1 C5 C10 -3.5(3) no
Ti1 C2 C3 Ti1 0.0 no
Ti1 C2 C3 C4 -64.09(11) no
Ti1 C2 C3 C8 119.14(17) no
C1 C2 C3 Ti1 65.52(13) no
C1 C2 C3 C4 1.4(2) no
C1 C2 C3 C8 -175.34(16) no
C7 C2 C3 Ti1 -118.5(2) no
C7 C2 C3 C4 177.37(17) no
C7 C2 C3 C8 0.6(3) no
Ti1 C3 C4 Ti1 -0.0 no
Ti1 C3 C4 C5 -62.61(11) no
Ti1 C3 C4 C9 117.88(18) no
C2 C3 C4 Ti1 60.95(13) no
C2 C3 C4 C5 -1.7(2) no
C2 C3 C4 C9 178.84(16) no
C8 C3 C4 Ti1 -122.3(2) no
C8 C3 C4 C5 175.12(17) no
C8 C3 C4 C9 -4.4(4) no
Ti1 C4 C5 Ti1 0.0 no
Ti1 C4 C5 C1 -62.22(11) no
Ti1 C4 C5 C10 123.72(17) no
C3 C4 C5 Ti1 63.47(14) no
C3 C4 C5 C1 1.3(2) no
C3 C4 C5 C10 -172.80(16) no
C9 C4 C5 Ti1 -117.0(2) no
C9 C4 C5 C1 -179.23(18) no
C9 C4 C5 C10 6.7(3) no
N2 C12 C13 N3 14.44(19) no
N2 C14 C15 C16 176.39(12) no
N2 C14 C15 C20 -3.6(3) no
N2 C14 C19 C18 -177.19(12) no
N2 C14 C19 C23 1.8(3) no
C15 C14 C19 C18 -1.5(3) no
C15 C14 C19 C23 177.43(14) no
C19 C14 C15 C16 0.7(3) no
C19 C14 C15 C20 -179.30(14) no
C14 C15 C16 C17 0.6(3) no
C14 C15 C20 C21 -121.88(15) no
C14 C15 C20 C22 114.61(16) no
C16 C15 C20 C21 58.13(19) no
C16 C15 C20 C22 -65.38(19) no
C20 C15 C16 C17 -179.45(14) no
C15 C16 C17 C18 -0.9(3) no
C16 C17 C18 C19 0.0(3) no
C17 C18 C19 C14 1.2(3) no
C17 C18 C19 C23 -177.83(16) no
C14 C19 C23 C24 121.06(17) no
C14 C19 C23 C25 -114.92(17) no
C18 C19 C23 C24 -60.0(2) no
C18 C19 C23 C25 64.0(2) no
N3 C26 C27 C28 -177.36(11) no
N3 C26 C27 C32 1.2(2) no
N3 C26 C31 C30 178.13(11) no
N3 C26 C31 C35 0.9(2) no
C27 C26 C31 C30 0.9(2) no
C27 C26 C31 C35 -176.36(12) no
C31 C26 C27 C28 -0.1(2) no
C31 C26 C27 C32 178.42(12) no
C26 C27 C28 C29 -0.4(3) no
C26 C27 C32 C33 137.13(13) no
C26 C27 C32 C34 -100.85(14) no
C28 C27 C32 C33 -44.32(17) no
C28 C27 C32 C34 77.70(17) no
C32 C27 C28 C29 -178.98(12) no
C27 C28 C29 C30 0.1(3) no
C28 C29 C30 C31 0.7(3) no
C29 C30 C31 C26 -1.2(3) no
C29 C30 C31 C35 176.11(14) no
C26 C31 C35 C36 -158.11(12) no
C26 C31 C35 C37 78.82(16) no
C30 C31 C35 C36 24.70(19) no
C30 C31 C35 C37 -98.36(17) no
